data_7701524
loop_
_publ_author_name
'Bubnov, Michael P.'
'Cherkasov, Vladimir K.'
'Teplova, Irina A.'
'Druzhkov, Nickolay O.'
'Grishin, Ivan D.'
'Baranov, Evgenii V.'
'Bogomyakov, Artem S.'
'Abakumov, Gleb A.'

_publ_section_title
;
 Novel dioxolene nickel complexes with sterically hindered
 diazabutadienes. Coupling of aza-ligands coordinated to nickel.
;
_journal_issue 28
_journal_name_full 'Dalton transactions (Cambridge, England : 2003)'
_journal_page_first 10516
_journal_page_last 10525
_journal_paper_doi 10.1039/c9dt01309a
_journal_volume 48
_journal_year 2019
_chemical_formula_sum 'C56 H78 N4'
_chemical_formula_weight 807.22
_space_group_crystal_system orthorhombic
_space_group_IT_number 61
_space_group_name_Hall '-P 2ac 2ab'
_space_group_name_H-M_alt 'P b c a'
_atom_sites_solution_hydrogens mixed
_atom_sites_solution_primary direct
_atom_sites_solution_secondary difmap
_audit_creation_method SHELXL-2016/6
_audit_update_record
;
2019-03-24 deposited with the CCDC.	2019-06-05 downloaded from the CCDC.
;
_cell_angle_alpha 90
_cell_angle_beta 90
_cell_angle_gamma 90
_cell_formula_units_Z 4
_cell_length_a 21.1226(4)
_cell_length_b 10.1615(2)
_cell_length_c 22.9105(4)
_cell_measurement_reflns_used 10440
_cell_measurement_temperature 100(2)
_cell_measurement_theta_max 32.5450
_cell_measurement_theta_min 2.8421
_cell_volume 4917.45(16)
_computing_cell_refinement 'CrysAlisPro, Agilent Technologies'
_computing_data_collection 'CrysAlisPro, Agilent Technologies'
_computing_data_reduction 'CrysAlisPro, Agilent Technologies'
_computing_molecular_graphics 'SHELXTL  (Sheldrick, 2000)'
_computing_publication_material 'SHELXTL  (Sheldrick, 2000)'
_computing_structure_refinement 'SHELXL-2016/6 (Sheldrick, 2016)'
_computing_structure_solution 'SHELXS-97 (Sheldrick, 2008)'
_diffrn_ambient_temperature 100(2)
_diffrn_measured_fraction_theta_full 0.998
_diffrn_measured_fraction_theta_max 0.998
_diffrn_measurement_device_type 'Xcalibur, Eos'
_diffrn_measurement_method '\w scans'
_diffrn_radiation_type MoK\a
_diffrn_radiation_wavelength 0.71073
_diffrn_reflns_av_R_equivalents 0.0857
_diffrn_reflns_av_unetI/netI 0.0354
_diffrn_reflns_Laue_measured_fraction_full 0.998
_diffrn_reflns_Laue_measured_fraction_max 0.998
_diffrn_reflns_limit_h_max 26
_diffrn_reflns_limit_h_min -26
_diffrn_reflns_limit_k_max 12
_diffrn_reflns_limit_k_min -12
_diffrn_reflns_limit_l_max 28
_diffrn_reflns_limit_l_min -28
_diffrn_reflns_number 73788
_diffrn_reflns_point_group_measured_fraction_full 0.998
_diffrn_reflns_point_group_measured_fraction_max 0.998
_diffrn_reflns_theta_full 25.242
_diffrn_reflns_theta_max 26.000
_diffrn_reflns_theta_min 2.848
_diffrn_source 'Enhance (Mo) X-ray Source'
_exptl_absorpt_coefficient_mu 0.063
_exptl_absorpt_correction_T_max 1.00000
_exptl_absorpt_correction_T_min 0.87291
_exptl_absorpt_correction_type multi-scan
_exptl_absorpt_process_details
;
SCALE3 ABSPACK, CrysAlisPro, Agilent Technologies (2012)
;
_exptl_crystal_colour colorless
_exptl_crystal_density_diffrn 1.090
_exptl_crystal_description prism
_exptl_crystal_F_000 1768
_exptl_crystal_size_max 0.200
_exptl_crystal_size_mid 0.200
_exptl_crystal_size_min 0.100
_refine_diff_density_max 0.235
_refine_diff_density_min -0.229
_refine_diff_density_rms 0.037
_refine_ls_extinction_method none
_refine_ls_goodness_of_fit_ref 1.035
_refine_ls_hydrogen_treatment mixed
_refine_ls_matrix_type full
_refine_ls_number_parameters 288
_refine_ls_number_reflns 4826
_refine_ls_number_restraints 0
_refine_ls_restrained_S_all 1.035
_refine_ls_R_factor_all 0.0675
_refine_ls_R_factor_gt 0.0456
_refine_ls_shift/su_max 0.000
_refine_ls_shift/su_mean 0.000
_refine_ls_structure_factor_coef Fsqd
_refine_ls_weighting_details 'w=1/[\s^2^(Fo^2^)+(0.0421P)^2^+1.6694P] where P=(Fo^2^+2Fc^2^)/3'
_refine_ls_weighting_scheme calc
_refine_ls_wR_factor_gt 0.0987
_refine_ls_wR_factor_ref 0.1063
_reflns_Friedel_coverage 0.000
_reflns_number_gt 3687
_reflns_number_total 4826
_reflns_threshold_expression 'I > 2\s(I)'
_cod_data_source_file c9dt01309a2.cif
_cod_data_source_block dad2ipr
_cod_original_cell_volume 4917.43(17)
_cod_database_code 7701524
_shelx_shelxl_version_number 2016/6
_shelx_space_group_comment
;
The symmetry employed for this shelxl refinement is uniquely defined
by the following loop, which should always be used as a source of
symmetry information in preference to the above space-group names.
They are only intended as comments.
;
_shelx_estimated_absorpt_t_min 0.988
_shelx_estimated_absorpt_t_max 0.994

loop_
_space_group_symop_operation_xyz
'x, y, z'
'-x+1/2, -y, z+1/2'
'-x, y+1/2, -z+1/2'
'x+1/2, -y+1/2, -z'
'-x, -y, -z'
'x-1/2, y, -z-1/2'
'x, -y-1/2, z-1/2'
'-x-1/2, y-1/2, z'

loop_
_atom_site_label
_atom_site_type_symbol
_atom_site_fract_x
_atom_site_fract_y
_atom_site_fract_z
_atom_site_U_iso_or_equiv
_atom_site_adp_type
_atom_site_occupancy
_atom_site_site_symmetry_order
_atom_site_calc_flag
_atom_site_refinement_flags_posn
_atom_site_refinement_flags_adp
N1 N 0.07451(5) -0.15464(11) 0.15614(5) 0.0157(3) Uani 1 1 d . .
N2 N -0.01861(5) -0.18569(12) 0.08202(5) 0.0161(3) Uani 1 1 d . .
H2A H -0.0072(8) -0.2235(17) 0.1153(8) 0.030(5) Uiso 1 1 d . .
C1 C 0.07894(6) -0.08222(14) 0.11038(6) 0.0165(3) Uani 1 1 d . .
C2 C 0.02549(6) -0.08917(14) 0.06826(6) 0.0150(3) Uani 1 1 d . .
C3 C 0.02381(6) -0.00467(15) 0.02207(6) 0.0159(3) Uani 1 1 d . .
H3A H 0.0587(7) 0.0560(15) 0.0201(6) 0.014(4) Uiso 1 1 d . .
C4 C 0.13337(7) 0.00983(17) 0.09782(7) 0.0291(4) Uani 1 1 d . .
H4A H 0.166455 -0.002355 0.127320 0.044 Uiso 1 1 calc R U
H4B H 0.118297 0.101004 0.098924 0.044 Uiso 1 1 calc R U
H4C H 0.150694 -0.009420 0.059068 0.044 Uiso 1 1 calc R U
C5 C 0.12316(6) -0.15403(14) 0.19945(6) 0.0163(3) Uani 1 1 d . .
C6 C 0.11877(7) -0.06737(15) 0.24717(6) 0.0199(3) Uani 1 1 d . .
C7 C 0.16690(7) -0.07182(15) 0.28917(7) 0.0228(3) Uani 1 1 d . .
H7A H 0.165112 -0.013698 0.321611 0.027 Uiso 1 1 calc R U
C8 C 0.21696(7) -0.15891(15) 0.28450(6) 0.0229(3) Uani 1 1 d . .
H8A H 0.249520 -0.159023 0.313106 0.027 Uiso 1 1 calc R U
C9 C 0.21955(7) -0.24616(15) 0.23792(6) 0.0216(3) Uani 1 1 d . .
H9A H 0.253734 -0.306629 0.235301 0.026 Uiso 1 1 calc R U
C10 C 0.17284(6) -0.24655(15) 0.19494(6) 0.0179(3) Uani 1 1 d . .
C11 C 0.06351(8) 0.02791(17) 0.25371(7) 0.0281(4) Uani 1 1 d . .
H11A H 0.033290 0.010714 0.220988 0.034 Uiso 1 1 calc R U
C12 C 0.08493(11) 0.1708(2) 0.24911(12) 0.0653(7) Uani 1 1 d . .
H12A H 0.105343 0.185150 0.211227 0.098 Uiso 1 1 calc R U
H12B H 0.115094 0.190155 0.280462 0.098 Uiso 1 1 calc R U
H12C H 0.048133 0.228986 0.252689 0.098 Uiso 1 1 calc R U
C13 C 0.02775(9) 0.0076(2) 0.31094(8) 0.0437(5) Uani 1 1 d . .
H13A H 0.014179 -0.084427 0.313904 0.065 Uiso 1 1 calc R U
H13B H -0.009459 0.065128 0.311816 0.065 Uiso 1 1 calc R U
H13C H 0.055587 0.028899 0.343827 0.065 Uiso 1 1 calc R U
C14 C 0.17638(7) -0.34242(15) 0.14377(6) 0.0222(3) Uani 1 1 d . .
H14A H 0.134327 -0.341455 0.123730 0.027 Uiso 1 1 calc R U
C15 C 0.22607(8) -0.29773(17) 0.09956(7) 0.0321(4) Uani 1 1 d . .
H15A H 0.213390 -0.213032 0.082775 0.048 Uiso 1 1 calc R U
H15B H 0.229641 -0.363405 0.068403 0.048 Uiso 1 1 calc R U
H15C H 0.267068 -0.288099 0.119128 0.048 Uiso 1 1 calc R U
C16 C 0.18940(8) -0.48371(16) 0.16320(7) 0.0294(4) Uani 1 1 d . .
H16A H 0.155645 -0.512972 0.189514 0.044 Uiso 1 1 calc R U
H16B H 0.230132 -0.487430 0.183615 0.044 Uiso 1 1 calc R U
H16C H 0.190782 -0.541327 0.128920 0.044 Uiso 1 1 calc R U
C17 C -0.08569(6) -0.17699(14) 0.07116(6) 0.0159(3) Uani 1 1 d . .
C18 C -0.12104(7) -0.07058(15) 0.09321(6) 0.0195(3) Uani 1 1 d . .
C19 C -0.18620(7) -0.06845(17) 0.08189(7) 0.0256(4) Uani 1 1 d . .
H19A H -0.210833 0.003533 0.095471 0.031 Uiso 1 1 calc R U
C20 C -0.21535(7) -0.16866(17) 0.05145(7) 0.0277(4) Uani 1 1 d . .
H20A H -0.259701 -0.165773 0.044695 0.033 Uiso 1 1 calc R U
C21 C -0.18010(7) -0.27317(17) 0.03079(7) 0.0261(4) Uani 1 1 d . .
H21A H -0.200721 -0.342121 0.010239 0.031 Uiso 1 1 calc R U
C22 C -0.11473(7) -0.27955(15) 0.03951(6) 0.0192(3) Uani 1 1 d . .
C23 C -0.09178(7) 0.03896(15) 0.12945(7) 0.0242(4) Uani 1 1 d . .
H23A H -0.044933 0.024865 0.129930 0.029 Uiso 1 1 calc R U
C24 C -0.10424(9) 0.17475(17) 0.10277(8) 0.0371(4) Uani 1 1 d . .
H24A H -0.089735 0.175610 0.062143 0.056 Uiso 1 1 calc R U
H24B H -0.081251 0.241798 0.125042 0.056 Uiso 1 1 calc R U
H24C H -0.149712 0.193701 0.104061 0.056 Uiso 1 1 calc R U
C25 C -0.11513(8) 0.03303(17) 0.19250(7) 0.0299(4) Uani 1 1 d . .
H25A H -0.104137 -0.052521 0.209450 0.045 Uiso 1 1 calc R U
H25B H -0.161183 0.044510 0.193295 0.045 Uiso 1 1 calc R U
H25C H -0.095031 0.103289 0.215201 0.045 Uiso 1 1 calc R U
C26 C -0.07617(7) -0.39141(15) 0.01320(7) 0.0236(4) Uani 1 1 d . .
H26A H -0.035470 -0.397286 0.035341 0.028 Uiso 1 1 calc R U
C27 C -0.05995(9) -0.36004(18) -0.05065(7) 0.0340(4) Uani 1 1 d . .
H27A H -0.035100 -0.278693 -0.052386 0.051 Uiso 1 1 calc R U
H27B H -0.099144 -0.348841 -0.072996 0.051 Uiso 1 1 calc R U
H27C H -0.035268 -0.432554 -0.067295 0.051 Uiso 1 1 calc R U
C28 C -0.10880(9) -0.52530(17) 0.01727(8) 0.0334(4) Uani 1 1 d . .
H28A H -0.120769 -0.542529 0.057879 0.050 Uiso 1 1 calc R U
H28B H -0.079742 -0.594072 0.003788 0.050 Uiso 1 1 calc R U
H28C H -0.146806 -0.525166 -0.007264 0.050 Uiso 1 1 calc R U

loop_
_atom_site_aniso_label
_atom_site_aniso_U_11
_atom_site_aniso_U_22
_atom_site_aniso_U_33
_atom_site_aniso_U_23
_atom_site_aniso_U_13
_atom_site_aniso_U_12
N1 0.0170(6) 0.0156(6) 0.0145(6) 0.0005(5) -0.0017(5) 0.0018(5)
N2 0.0152(6) 0.0172(7) 0.0158(6) 0.0050(5) -0.0027(5) -0.0016(5)
C1 0.0167(7) 0.0157(7) 0.0173(7) 0.0011(6) 0.0000(6) 0.0015(6)
C2 0.0142(7) 0.0163(7) 0.0144(7) -0.0004(6) 0.0015(5) 0.0005(6)
C3 0.0135(7) 0.0183(8) 0.0158(7) 0.0018(6) 0.0017(6) -0.0014(6)
C4 0.0209(8) 0.0359(10) 0.0306(9) 0.0156(8) -0.0097(7) -0.0087(7)
C5 0.0169(7) 0.0170(7) 0.0151(7) 0.0042(6) -0.0019(6) -0.0031(6)
C6 0.0239(8) 0.0187(8) 0.0171(7) 0.0020(6) -0.0003(6) -0.0018(6)
C7 0.0294(9) 0.0226(8) 0.0164(8) -0.0011(6) -0.0026(6) -0.0056(7)
C8 0.0228(8) 0.0273(9) 0.0185(8) 0.0053(7) -0.0083(6) -0.0077(7)
C9 0.0188(8) 0.0235(8) 0.0225(8) 0.0044(7) -0.0023(6) 0.0001(6)
C10 0.0185(7) 0.0179(7) 0.0173(7) 0.0038(6) -0.0002(6) -0.0028(6)
C11 0.0329(9) 0.0281(9) 0.0233(8) -0.0050(7) -0.0046(7) 0.0070(7)
C12 0.0626(15) 0.0290(12) 0.104(2) 0.0112(13) 0.0176(14) 0.0159(11)
C13 0.0428(11) 0.0534(13) 0.0348(10) -0.0009(9) 0.0065(9) 0.0183(10)
C14 0.0209(8) 0.0254(8) 0.0204(8) -0.0024(7) -0.0033(6) 0.0034(6)
C15 0.0423(10) 0.0303(9) 0.0237(9) 0.0017(7) 0.0060(7) 0.0057(8)
C16 0.0359(10) 0.0248(9) 0.0276(9) -0.0027(7) 0.0039(7) 0.0015(7)
C17 0.0146(7) 0.0197(8) 0.0134(7) 0.0060(6) 0.0005(5) -0.0019(6)
C18 0.0206(8) 0.0225(8) 0.0152(7) 0.0061(6) 0.0039(6) -0.0004(6)
C19 0.0221(8) 0.0317(9) 0.0230(8) 0.0071(7) 0.0074(6) 0.0055(7)
C20 0.0152(8) 0.0436(11) 0.0242(8) 0.0087(8) -0.0008(6) -0.0013(7)
C21 0.0210(8) 0.0335(9) 0.0237(8) 0.0022(7) -0.0047(6) -0.0077(7)
C22 0.0186(7) 0.0221(8) 0.0170(7) 0.0051(6) -0.0005(6) -0.0038(6)
C23 0.0256(8) 0.0213(8) 0.0256(9) -0.0023(7) 0.0059(6) 0.0015(6)
C24 0.0524(12) 0.0242(9) 0.0346(10) 0.0004(8) 0.0106(9) -0.0003(8)
C25 0.0378(10) 0.0280(9) 0.0240(9) -0.0030(7) 0.0036(7) 0.0026(8)
C26 0.0239(8) 0.0204(8) 0.0266(8) -0.0007(7) -0.0044(7) -0.0040(7)
C27 0.0411(10) 0.0278(10) 0.0331(10) -0.0015(8) 0.0109(8) 0.0026(8)
C28 0.0415(10) 0.0240(9) 0.0347(10) 0.0000(8) -0.0037(8) -0.0068(8)

loop_
_atom_type_symbol
_atom_type_description
_atom_type_scat_dispersion_real
_atom_type_scat_dispersion_imag
_atom_type_scat_source
C C 0.0033 0.0016 'International Tables Vol C Tables 4.2.6.8 and 6.1.1.4'
H H 0.0000 0.0000 'International Tables Vol C Tables 4.2.6.8 and 6.1.1.4'
N N 0.0061 0.0033 'International Tables Vol C Tables 4.2.6.8 and 6.1.1.4'

loop_
_geom_angle_atom_site_label_1
_geom_angle_atom_site_label_2
_geom_angle_atom_site_label_3
_geom_angle
_geom_angle_site_symmetry_3
C1 N1 C5 120.81(12) .
C2 N2 C17 125.22(12) .
N1 C1 C2 116.58(12) .
N1 C1 C4 124.47(13) .
C2 C1 C4 118.94(12) .
C3 C2 N2 127.14(13) .
C3 C2 C1 119.58(13) .
N2 C2 C1 113.28(12) .
C2 C3 C3 127.53(17) 5
C6 C5 C10 121.49(13) .
C6 C5 N1 119.68(13) .
C10 C5 N1 118.72(13) .
C7 C6 C5 117.77(14) .
C7 C6 C11 120.59(14) .
C5 C6 C11 121.64(13) .
C8 C7 C6 121.49(14) .
C7 C8 C9 119.88(14) .
C8 C9 C10 121.12(14) .
C9 C10 C5 118.18(13) .
C9 C10 C14 120.64(13) .
C5 C10 C14 121.16(12) .
C6 C11 C12 111.78(15) .
C6 C11 C13 112.16(14) .
C12 C11 C13 109.58(17) .
C10 C14 C15 110.69(13) .
C10 C14 C16 112.64(12) .
C15 C14 C16 110.41(13) .
C18 C17 C22 121.44(13) .
C18 C17 N2 120.43(13) .
C22 C17 N2 118.10(13) .
C19 C18 C17 117.82(14) .
C19 C18 C23 119.29(14) .
C17 C18 C23 122.88(13) .
C20 C19 C18 121.38(15) .
C19 C20 C21 120.03(14) .
C20 C21 C22 121.33(15) .
C21 C22 C17 117.98(14) .
C21 C22 C26 120.46(14) .
C17 C22 C26 121.51(13) .
C18 C23 C25 110.88(13) .
C18 C23 C24 111.83(13) .
C25 C23 C24 110.94(13) .
C22 C26 C28 113.54(13) .
C22 C26 C27 109.96(13) .
C28 C26 C27 110.09(14) .

loop_
_geom_bond_atom_site_label_1
_geom_bond_atom_site_label_2
_geom_bond_distance
_geom_bond_site_symmetry_2
N1 C1 1.2842(18) .
N1 C5 1.4285(17) .
N2 C2 1.3888(18) .
N2 C17 1.4415(18) .
C1 C2 1.4870(19) .
C1 C4 1.510(2) .
C2 C3 1.3631(19) .
C3 C3 1.430(3) 5
C5 C6 1.407(2) .
C5 C10 1.413(2) .
C6 C7 1.401(2) .
C6 C11 1.524(2) .
C7 C8 1.383(2) .
C8 C9 1.388(2) .
C9 C10 1.394(2) .
C10 C14 1.526(2) .
C11 C12 1.525(3) .
C11 C13 1.527(2) .
C14 C15 1.528(2) .
C14 C16 1.528(2) .
C17 C18 1.408(2) .
C17 C22 1.410(2) .
C18 C19 1.401(2) .
C18 C23 1.520(2) .
C19 C20 1.379(2) .
C20 C21 1.381(2) .
C21 C22 1.397(2) .
C22 C26 1.523(2) .
C23 C25 1.527(2) .
C23 C24 1.532(2) .
C26 C28 1.528(2) .
C26 C27 1.536(2) .

loop_
_geom_hbond_atom_site_label_D
_geom_hbond_atom_site_label_H
_geom_hbond_atom_site_label_A
_geom_hbond_distance_DH
_geom_hbond_distance_HA
_geom_hbond_distance_DA
_geom_hbond_angle_DHA
N2 H2A N1 0.887(18) 2.084(17) 2.6175(16) 117.8(14)

loop_
_geom_torsion_atom_site_label_1
_geom_torsion_atom_site_label_2
_geom_torsion_atom_site_label_3
_geom_torsion_atom_site_label_4
_geom_torsion
_geom_torsion_site_symmetry_4
C5 N1 C1 C2 -179.45(12) .
C5 N1 C1 C4 -0.9(2) .
C17 N2 C2 C3 -33.0(2) .
C17 N2 C2 C1 146.75(13) .
N1 C1 C2 C3 172.92(13) .
C4 C1 C2 C3 -5.7(2) .
N1 C1 C2 N2 -6.82(18) .
C4 C1 C2 N2 174.51(13) .
N2 C2 C3 C3 0.7(3) 5
C1 C2 C3 C3 -178.97(17) 5
C1 N1 C5 C6 92.06(17) .
C1 N1 C5 C10 -91.63(17) .
C10 C5 C6 C7 2.6(2) .
N1 C5 C6 C7 178.81(13) .
C10 C5 C6 C11 -176.94(14) .
N1 C5 C6 C11 -0.7(2) .
C5 C6 C7 C8 -0.5(2) .
C11 C6 C7 C8 179.03(14) .
C6 C7 C8 C9 -1.2(2) .
C7 C8 C9 C10 1.0(2) .
C8 C9 C10 C5 1.1(2) .
C8 C9 C10 C14 179.66(14) .
C6 C5 C10 C9 -2.9(2) .
N1 C5 C10 C9 -179.12(13) .
C6 C5 C10 C14 178.53(13) .
N1 C5 C10 C14 2.3(2) .
C7 C6 C11 C12 65.9(2) .
C5 C6 C11 C12 -114.54(19) .
C7 C6 C11 C13 -57.6(2) .
C5 C6 C11 C13 121.93(17) .
C9 C10 C14 C15 -75.70(17) .
C5 C10 C14 C15 102.86(16) .
C9 C10 C14 C16 48.45(19) .
C5 C10 C14 C16 -132.99(14) .
C2 N2 C17 C18 -55.65(19) .
C2 N2 C17 C22 126.16(15) .
C22 C17 C18 C19 -1.0(2) .
N2 C17 C18 C19 -179.15(13) .
C22 C17 C18 C23 177.61(13) .
N2 C17 C18 C23 -0.5(2) .
C17 C18 C19 C20 1.6(2) .
C23 C18 C19 C20 -177.08(14) .
C18 C19 C20 C21 -0.8(2) .
C19 C20 C21 C22 -0.7(2) .
C20 C21 C22 C17 1.2(2) .
C20 C21 C22 C26 -176.27(14) .
C18 C17 C22 C21 -0.4(2) .
N2 C17 C22 C21 177.82(13) .
C18 C17 C22 C26 177.11(13) .
N2 C17 C22 C26 -4.7(2) .
C19 C18 C23 C25 67.19(18) .
C17 C18 C23 C25 -111.43(16) .
C19 C18 C23 C24 -57.21(18) .
C17 C18 C23 C24 124.17(15) .
C21 C22 C26 C28 -40.8(2) .
C17 C22 C26 C28 141.80(14) .
C21 C22 C26 C27 83.03(17) .
C17 C22 C26 C27 -94.37(17) .
